data_4065369
loop_
_publ_author_name
'Anselment, Timo M. J.'
'Wichmann, Christian'
'Anderson, Carly E.'
'Herdtweck, Eberhardt'
'Rieger, Bernhard'

_publ_section_title
;
 Structural Modification of Functionalized Phosphine Sulfonate-Based
 Palladium(II) Olefin Polymerization Catalysts
;
_journal_issue 24
_journal_name_full Organometallics
_journal_page_first 6602
_journal_paper_doi 10.1021/om200734x
_journal_volume 30
_journal_year 2011
_chemical_formula_moiety 'C34 H30 N O5 P Pd S'
_chemical_formula_sum 'C34 H30 N O5 P Pd S'
_chemical_formula_weight 702.03
_chemical_name_systematic ?
_space_group_IT_number 15
_symmetry_cell_setting monoclinic
_symmetry_Int_Tables_number 15
_symmetry_space_group_name_Hall '-C 2yc'
_symmetry_space_group_name_H-M 'C 1 2/c 1'
_atom_sites_solution_hydrogens geom
_atom_sites_solution_primary direct
_atom_sites_solution_secondary difmap
_cell_angle_alpha 90
_cell_angle_beta 93.5722(9)
_cell_angle_gamma 90
_cell_formula_units_Z 8
_cell_length_a 18.3019(3)
_cell_length_b 15.5260(3)
_cell_length_c 24.6690(5)
_cell_measurement_reflns_used 9868
_cell_measurement_temperature 173(1)
_cell_measurement_theta_max 25.47
_cell_measurement_theta_min 1.65
_cell_volume 6996.2(2)
_computing_cell_refinement 'SAINT (Bruker, 2008b)'
_computing_data_collection 'APEX II Control Software (Bruker, 2008a)'
_computing_data_reduction 'SAINT (Bruker, 2008b)'
_computing_molecular_graphics 'PLATON (Spek, 2010)'
_computing_publication_material 'PLATON (Spek, 2010)'
_computing_structure_refinement 'SHELXL97 (Sheldrick, 1998)'
_computing_structure_solution 'SIR92 (Altomare, 1994)'
_diffrn_ambient_temperature 173(1)
_diffrn_detector ' CCD plate '
_diffrn_detector_area_resol_mean 16
_diffrn_measured_fraction_theta_full 0.997
_diffrn_measured_fraction_theta_max 0.997
_diffrn_measurement_device ' \k-geometry diffractometer '
_diffrn_measurement_device_type ' Bruker APEX-II CCD '
_diffrn_measurement_method ' phi- and omega-rotation '
_diffrn_radiation_monochromator graphite
_diffrn_radiation_source 'fine-focus sealed tube'
_diffrn_radiation_type 'Mo K\a'
_diffrn_radiation_wavelength 0.71073
_diffrn_reflns_av_R_equivalents 0.0187
_diffrn_reflns_av_sigmaI/netI 0.0096
_diffrn_reflns_limit_h_max 22
_diffrn_reflns_limit_h_min -22
_diffrn_reflns_limit_k_max 18
_diffrn_reflns_limit_k_min -18
_diffrn_reflns_limit_l_max 29
_diffrn_reflns_limit_l_min -29
_diffrn_reflns_number 56962
_diffrn_reflns_theta_full 25.47
_diffrn_reflns_theta_max 25.47
_diffrn_reflns_theta_min 1.65
_diffrn_standards_decay_% 0
_exptl_absorpt_coefficient_mu 0.674
_exptl_absorpt_correction_T_max 0.7452
_exptl_absorpt_correction_T_min 0.6922
_exptl_absorpt_correction_type multi-scan
_exptl_absorpt_process_details 'SADABS, Bruker, 2008b'
_exptl_crystal_colour yellow
_exptl_crystal_density_diffrn 1.333
_exptl_crystal_density_meas ?
_exptl_crystal_density_method none
_exptl_crystal_description prism
_exptl_crystal_F_000 2864
_exptl_crystal_size_max 0.36
_exptl_crystal_size_mid 0.30
_exptl_crystal_size_min 0.23
_refine_diff_density_max 0.315
_refine_diff_density_min -0.335
_refine_diff_density_rms 0.043
_refine_ls_extinction_method none
_refine_ls_goodness_of_fit_ref 1.060
_refine_ls_hydrogen_treatment constr
_refine_ls_matrix_type full
_refine_ls_number_parameters 391
_refine_ls_number_reflns 6482
_refine_ls_number_restraints 0
_refine_ls_restrained_S_all 1.060
_refine_ls_R_factor_all 0.0244
_refine_ls_R_factor_gt 0.0225
_refine_ls_shift/su_max 0.003
_refine_ls_shift/su_mean 0.000
_refine_ls_structure_factor_coef Fsqd
_refine_ls_weighting_details 'w=1/[\s^2^(Fo^2^)+(0.0274P)^2^+7.7977P] where P=(Fo^2^+2Fc^2^)/3'
_refine_ls_weighting_scheme sigma
_refine_ls_wR_factor_gt 0.0579
_refine_ls_wR_factor_ref 0.0589
_reflns_number_gt 5970
_reflns_number_total 6482
_reflns_threshold_expression I>2\s(I)
_cod_data_source_file om200734x_si_001.cif
_cod_data_source_block ANSE-7038-173
_cod_depositor_comments
;
The following automatic conversions were performed:

'_symmetry_cell_setting' value 'Monoclinic' changed to 'monoclinic'
according to /home/saulius/struct/CIF-dictionaries/cif_core.dic
dictionary named 'cif_core.dic' version 2.4.1 from 2010-06-29.

Automatic conversion script
Id: cif_fix_values 1715 2011-07-08 13:25:40Z adriana 

The following automatic conversions were performed:

'_exptl_crystal_density_meas' value 'none' was changed to '?' - the
value is perceived as not measured.

Automatic conversion script
Id: cif_fix_values 3008 2015-01-20 13:52:24Z robertas 
;
_cod_original_sg_symbol_H-M 'C 2/c'
_cod_database_code 4065369

loop_
_symmetry_equiv_pos_site_id
_symmetry_equiv_pos_as_xyz
1 x,y,z
2 -x,y,1/2-z
3 -x,-y,-z
4 x,-y,1/2+z
5 1/2+x,1/2+y,z
6 1/2-x,1/2+y,1/2-z
7 1/2-x,1/2-y,-z
8 1/2+x,1/2-y,1/2+z

loop_
_atom_site_aniso_label
_atom_site_aniso_U_11
_atom_site_aniso_U_22
_atom_site_aniso_U_33
_atom_site_aniso_U_23
_atom_site_aniso_U_13
_atom_site_aniso_U_12
Pd1 0.0365(1) 0.0268(1) 0.0305(1) 0.0029(1) 0.0088(1) 0.0010(1)
S1 0.0631(3) 0.0291(2) 0.0291(2) 0.0018(2) 0.0193(2) -0.0041(2)
P1 0.0357(2) 0.0281(2) 0.0239(2) 0.0047(2) 0.0081(2) 0.0001(2)
O1 0.0497(7) 0.0284(6) 0.0278(6) 0.0009(5) 0.0084(5) -0.0024(5)
O2 0.0678(11) 0.0443(9) 0.0981(13) -0.0113(9) 0.0553(10) -0.0091(8)
O3 0.1434(18) 0.0379(8) 0.0248(7) 0.0050(6) 0.0021(9) -0.0095(9)
O4 0.0354(7) 0.0508(8) 0.0361(7) 0.0069(6) 0.0079(5) -0.0022(6)
O5 0.0514(8) 0.0401(8) 0.0499(8) 0.0198(6) 0.0042(7) -0.0049(6)
N1 0.0332(8) 0.0348(8) 0.0398(8) -0.0024(7) 0.0037(6) 0.0045(6)
C1 0.0568(12) 0.0372(10) 0.0413(11) 0.0089(8) 0.0054(9) 0.0080(9)
C2 0.0320(8) 0.0297(9) 0.0268(8) 0.0029(7) 0.0047(7) -0.0013(7)
C3 0.0399(9) 0.0353(9) 0.0273(8) 0.0013(7) 0.0052(7) 0.0003(8)
C4 0.0517(11) 0.0322(9) 0.0354(10) -0.0051(8) 0.0018(8) -0.0002(8)
C5 0.0572(12) 0.0255(9) 0.0394(10) 0.0021(7) 0.0040(9) -0.0075(8)
C6 0.0410(10) 0.0325(9) 0.0316(9) 0.0059(7) 0.0046(7) -0.0063(7)
C7 0.0325(8) 0.0287(8) 0.0268(8) 0.0018(7) 0.0029(7) -0.0007(7)
C8 0.0406(9) 0.0322(9) 0.0259(8) 0.0060(7) 0.0088(7) 0.0006(7)
C9 0.0406(10) 0.0565(12) 0.0285(9) 0.0066(8) 0.0075(8) 0.0002(9)
C10 0.0485(12) 0.0747(15) 0.0305(10) 0.0054(10) 0.0146(9) -0.0041(11)
C11 0.0615(13) 0.0571(13) 0.0241(9) 0.0028(8) 0.0107(9) -0.0049(10)
C12 0.0545(11) 0.0318(9) 0.0303(9) 0.0027(7) 0.0022(8) -0.0032(8)
C13 0.0419(10) 0.0256(8) 0.0302(9) 0.0047(7) 0.0057(7) -0.0005(7)
C14 0.0663(14) 0.0511(12) 0.0309(10) 0.0002(9) -0.0026(9) -0.0073(10)
C15 0.0592(14) 0.0606(14) 0.0461(12) 0.0014(10) -0.0137(10) -0.0120(11)
C16 0.0436(11) 0.0445(11) 0.0498(12) 0.0021(9) -0.0008(9) -0.0081(9)
C17 0.0437(10) 0.0266(9) 0.0361(9) 0.0041(7) 0.0041(8) -0.0018(7)
C18 0.0431(11) 0.0685(15) 0.0520(13) 0.0044(11) 0.0140(10) -0.0137(10)
C19 0.0368(9) 0.0338(9) 0.0220(8) 0.0013(7) 0.0093(7) 0.0000(7)
C20 0.0412(10) 0.0370(10) 0.0321(9) 0.0054(8) 0.0058(8) -0.0025(8)
C21 0.0420(10) 0.0465(11) 0.0314(9) 0.0096(8) 0.0040(8) 0.0020(9)
C22 0.0350(9) 0.0567(12) 0.0234(8) -0.0021(8) 0.0080(7) -0.0004(8)
C23 0.0376(10) 0.0429(10) 0.0311(9) -0.0043(8) 0.0137(7) -0.0036(8)
C24 0.0369(9) 0.0354(9) 0.0284(8) -0.0003(7) 0.0151(7) -0.0002(7)
C25 0.0458(12) 0.0551(13) 0.0604(14) -0.0048(11) 0.0053(10) -0.0115(10)
C26 0.0574(14) 0.0464(13) 0.096(2) 0.0023(13) 0.0039(13) -0.0191(11)
C27 0.0539(13) 0.0388(11) 0.0771(16) 0.0136(11) 0.0112(11) -0.0081(10)
C28 0.0406(10) 0.0376(10) 0.0444(11) 0.0064(8) 0.0133(8) -0.0026(8)
C29 0.0723(17) 0.0719(18) 0.0811(18) 0.0487(15) -0.0058(14) -0.0124(14)
C30 0.0381(10) 0.0458(11) 0.0530(12) -0.0028(9) 0.0114(9) 0.0021(9)
C31 0.0432(11) 0.0708(16) 0.0529(13) -0.0047(11) 0.0144(10) 0.0138(11)
C32 0.0564(13) 0.0639(15) 0.0450(12) -0.0136(11) -0.0011(10) 0.0297(11)
C33 0.0576(13) 0.0403(11) 0.0473(12) -0.0081(9) -0.0125(10) 0.0187(10)
C34 0.0418(10) 0.0373(10) 0.0407(10) -0.0006(8) -0.0028(8) 0.0074(8)

loop_
_atom_site_label
_atom_site_type_symbol
_atom_site_thermal_displace_type
_atom_site_fract_x
_atom_site_fract_y
_atom_site_fract_z
_atom_site_occupancy
_atom_site_U_iso_or_equiv
_atom_site_calc_flag
_atom_site_refinement_flags
Pd1 Pd Uani 0.24509(1) 0.09499(1) 0.38520(1) 1.000 0.0310(1) . .
S1 S Uani 0.24786(3) -0.06206(3) 0.46641(2) 1.000 0.0398(1) . .
P1 P Uani 0.31164(2) -0.00125(3) 0.34166(2) 1.000 0.0290(1) . .
O1 O Uani 0.28519(7) 0.01969(8) 0.45469(5) 1.000 0.0351(4) . .
O2 O Uani 0.16953(10) -0.05215(10) 0.46715(8) 1.000 0.0680(6) . .
O3 O Uani 0.28275(13) -0.10176(10) 0.51373(6) 1.000 0.0688(7) . .
O4 O Uani 0.17045(7) -0.03615(9) 0.30258(5) 1.000 0.0405(4) . .
O5 O Uani 0.37620(8) 0.15506(9) 0.30622(6) 1.000 0.0471(5) . .
N1 N Uani 0.18897(8) 0.18199(10) 0.43312(6) 1.000 0.0359(5) . .
C1 C Uani 0.20921(12) 0.16168(13) 0.31836(8) 1.000 0.0450(6) . .
C2 C Uani 0.28821(9) -0.11215(11) 0.36128(7) 1.000 0.0294(5) . .
C3 C Uani 0.29895(10) -0.17892(12) 0.32481(7) 1.000 0.0340(5) . .
C4 C Uani 0.28251(11) -0.26356(12) 0.33653(8) 1.000 0.0398(6) . .
C5 C Uani 0.25280(11) -0.28356(12) 0.38500(7) 1.000 0.0407(6) . .
C6 C Uani 0.24235(10) -0.21898(11) 0.42216(7) 1.000 0.0349(5) . .
C7 C Uani 0.26100(9) -0.13435(11) 0.41154(7) 1.000 0.0293(5) . .
C8 C Uani 0.31253(10) -0.01046(11) 0.26729(7) 1.000 0.0326(5) . .
C9 C Uani 0.37975(11) -0.00562(14) 0.24577(7) 1.000 0.0416(6) . .
C10 C Uani 0.38715(12) -0.00628(16) 0.18942(8) 1.000 0.0507(7) . .
C11 C Uani 0.32728(12) -0.01127(14) 0.15469(8) 1.000 0.0472(7) . .
C12 C Uani 0.25689(11) -0.01981(12) 0.17407(7) 1.000 0.0389(6) . .
C13 C Uani 0.24837(10) -0.02025(11) 0.23126(7) 1.000 0.0324(5) . .
C14 C Uani 0.19488(13) -0.02843(14) 0.13713(8) 1.000 0.0497(7) . .
C15 C Uani 0.12722(13) -0.03820(16) 0.15535(9) 1.000 0.0560(8) . .
C16 C Uani 0.11695(12) -0.03991(14) 0.21115(9) 1.000 0.0461(7) . .
C17 C Uani 0.17552(10) -0.03218(11) 0.24799(7) 1.000 0.0354(5) . .
C18 C Uani 0.10065(12) -0.04420(17) 0.32424(9) 1.000 0.0541(8) . .
C19 C Uani 0.40777(10) 0.00679(11) 0.36971(6) 1.000 0.0306(5) . .
C20 C Uani 0.43640(10) -0.06482(12) 0.39632(7) 1.000 0.0366(6) . .
C21 C Uani 0.50120(11) -0.06244(13) 0.42995(7) 1.000 0.0399(6) . .
C22 C Uani 0.53742(10) 0.01284(13) 0.43861(7) 1.000 0.0381(6) . .
C23 C Uani 0.51316(10) 0.08813(12) 0.41098(7) 1.000 0.0367(6) . .
C24 C Uani 0.44895(10) 0.08576(11) 0.37477(7) 1.000 0.0330(5) . .
C25 C Uani 0.55370(12) 0.16532(15) 0.41832(10) 1.000 0.0537(8) . .
C26 C Uani 0.53288(14) 0.23734(16) 0.39056(12) 1.000 0.0666(9) . .
C27 C Uani 0.47257(13) 0.23638(14) 0.35265(11) 1.000 0.0563(8) . .
C28 C Uani 0.43250(11) 0.16221(13) 0.34432(8) 1.000 0.0404(6) . .
C29 C Uani 0.36980(16) 0.21762(19) 0.26377(12) 1.000 0.0755(10) . .
C30 C Uani 0.14762(11) 0.15146(14) 0.47169(9) 1.000 0.0453(6) . .
C31 C Uani 0.11781(12) 0.20466(17) 0.50951(9) 1.000 0.0552(8) . .
C32 C Uani 0.13140(13) 0.29156(16) 0.50799(9) 1.000 0.0553(8) . .
C33 C Uani 0.17281(12) 0.32328(14) 0.46831(9) 1.000 0.0491(7) . .
C34 C Uani 0.20048(11) 0.26686(12) 0.43150(8) 1.000 0.0402(6) . .
H11 H Uiso 0.22350 0.13150 0.28580 1.000 0.0680 calc R
H12 H Uiso 0.23090 0.21940 0.31950 1.000 0.0680 calc R
H13 H Uiso 0.15580 0.16650 0.31730 1.000 0.0680 calc R
H31 H Uiso 0.31810 -0.16580 0.29090 1.000 0.0410 calc R
H41 H Uiso 0.29170 -0.30780 0.31130 1.000 0.0480 calc R
H51 H Uiso 0.23970 -0.34130 0.39270 1.000 0.0490 calc R
H61 H Uiso 0.22200 -0.23270 0.45560 1.000 0.0420 calc R
H91 H Uiso 0.42240 -0.00170 0.26960 1.000 0.0500 calc R
H101 H Uiso 0.43440 -0.00320 0.17570 1.000 0.0610 calc R
H111 H Uiso 0.33270 -0.00900 0.11670 1.000 0.0570 calc R
H141 H Uiso 0.20090 -0.02730 0.09920 1.000 0.0600 calc R
H151 H Uiso 0.08620 -0.04400 0.13010 1.000 0.0670 calc R
H161 H Uiso 0.06910 -0.04650 0.22340 1.000 0.0550 calc R
H181 H Uiso 0.10650 -0.04540 0.36400 1.000 0.0810 calc R
H182 H Uiso 0.07730 -0.09770 0.31110 1.000 0.0810 calc R
H183 H Uiso 0.07000 0.00500 0.31260 1.000 0.0810 calc R
H201 H Uiso 0.41120 -0.11810 0.39170 1.000 0.0440 calc R
H211 H Uiso 0.51970 -0.11380 0.44670 1.000 0.0480 calc R
H221 H Uiso 0.57930 0.01500 0.46340 1.000 0.0460 calc R
H251 H Uiso 0.59580 0.16660 0.44290 1.000 0.0640 calc R
H261 H Uiso 0.55950 0.28930 0.39690 1.000 0.0800 calc R
H271 H Uiso 0.45940 0.28700 0.33270 1.000 0.0680 calc R
H291 H Uiso 0.33430 0.19760 0.23510 1.000 0.1130 calc R
H292 H Uiso 0.41760 0.22580 0.24860 1.000 0.1130 calc R
H293 H Uiso 0.35310 0.27240 0.27840 1.000 0.1130 calc R
H301 H Uiso 0.13850 0.09130 0.47310 1.000 0.0540 calc R
H311 H Uiso 0.08830 0.18130 0.53620 1.000 0.0660 calc R
H321 H Uiso 0.11230 0.32900 0.53410 1.000 0.0660 calc R
H331 H Uiso 0.18240 0.38330 0.46610 1.000 0.0590 calc R
H341 H Uiso 0.22890 0.28940 0.40380 1.000 0.0480 calc R

loop_
_atom_type_symbol
_atom_type_description
_atom_type_scat_dispersion_real
_atom_type_scat_dispersion_imag
_atom_type_scat_source
S S 0.1246 0.1234 'International Tables Vol C Tables 4.2.6.8 and 6.1.1.4'
Pd Pd -0.9988 1.0072 'International Tables Vol C Tables 4.2.6.8 and 6.1.1.4'
P P 0.1023 0.0942 'International Tables Vol C Tables 4.2.6.8 and 6.1.1.4'
O O 0.0106 0.0060 'International Tables Vol C Tables 4.2.6.8 and 6.1.1.4'
N N 0.0061 0.0033 'International Tables Vol C Tables 4.2.6.8 and 6.1.1.4'
H H 0.0000 0.0000 'International Tables Vol C Tables 4.2.6.8 and 6.1.1.4'
C C 0.0033 0.0016 'International Tables Vol C Tables 4.2.6.8 and 6.1.1.4'

loop_
_geom_angle_atom_site_label_1
_geom_angle_atom_site_label_2
_geom_angle_atom_site_label_3
_geom_angle
_geom_angle_publ_flag
P1 Pd1 O1 81.49(4) yes
P1 Pd1 N1 174.29(4) yes
P1 Pd1 C1 96.26(6) yes
O1 Pd1 N1 93.16(5) yes
O1 Pd1 C1 177.72(7) yes
N1 Pd1 C1 89.10(7) yes
O1 S1 O2 112.49(9) yes
O1 S1 O3 109.90(10) yes
O1 S1 C7 107.79(8) yes
O2 S1 O3 115.33(12) yes
O2 S1 C7 104.91(9) yes
O3 S1 C7 105.82(9) yes
Pd1 P1 C2 110.72(6) yes
Pd1 P1 C8 124.58(6) yes
Pd1 P1 C19 107.90(6) yes
C2 P1 C8 101.85(8) yes
C2 P1 C19 101.27(8) yes
C8 P1 C19 108.06(8) yes
Pd1 O1 S1 118.71(7) yes
C17 O4 C18 119.73(15) yes
C28 O5 C29 118.49(18) yes
Pd1 N1 C30 119.29(13) yes
Pd1 N1 C34 122.22(13) yes
C30 N1 C34 117.89(17) yes
P1 C2 C3 118.67(13) yes
P1 C2 C7 124.06(13) yes
C3 C2 C7 117.26(16) no
C2 C3 C4 122.03(17) no
C3 C4 C5 119.86(17) no
C4 C5 C6 119.39(17) no
C5 C6 C7 121.14(16) no
S1 C7 C2 125.83(13) yes
S1 C7 C6 113.95(13) yes
C2 C7 C6 120.22(16) no
P1 C8 C9 116.43(13) yes
P1 C8 C13 124.56(13) yes
C9 C8 C13 118.99(16) no
C8 C9 C10 121.77(18) no
C9 C10 C11 120.2(2) no
C10 C11 C12 120.89(18) no
C11 C12 C13 119.61(17) no
C11 C12 C14 120.24(17) no
C13 C12 C14 120.15(18) no
C8 C13 C12 118.38(16) no
C8 C13 C17 125.13(16) no
C12 C13 C17 116.48(16) no
C12 C14 C15 120.69(19) no
C14 C15 C16 120.7(2) no
C15 C16 C17 120.3(2) no
O4 C17 C13 114.48(15) yes
O4 C17 C16 123.82(17) yes
C13 C17 C16 121.70(17) no
P1 C19 C20 116.57(13) yes
P1 C19 C24 124.67(13) yes
C20 C19 C24 117.65(16) no
C19 C20 C21 122.83(17) no
C20 C21 C22 120.19(18) no
C21 C22 C23 120.18(17) no
C22 C23 C24 120.10(16) no
C22 C23 C25 119.55(17) no
C24 C23 C25 120.33(17) no
C19 C24 C23 118.73(15) no
C19 C24 C28 124.78(16) no
C23 C24 C28 116.44(16) no
C23 C25 C26 120.4(2) no
C25 C26 C27 120.9(2) no
C26 C27 C28 120.0(2) no
O5 C28 C24 115.05(17) yes
O5 C28 C27 123.24(19) yes
C24 C28 C27 121.70(19) no
N1 C30 C31 122.1(2) yes
C30 C31 C32 119.3(2) no
C31 C32 C33 118.9(2) no
C32 C33 C34 119.0(2) no
N1 C34 C33 122.78(18) yes
Pd1 C1 H11 110.00 no
Pd1 C1 H12 110.00 no
Pd1 C1 H13 110.00 no
H11 C1 H12 109.00 no
H11 C1 H13 109.00 no
H12 C1 H13 109.00 no
C2 C3 H31 119.00 no
C4 C3 H31 119.00 no
C3 C4 H41 120.00 no
C5 C4 H41 120.00 no
C4 C5 H51 120.00 no
C6 C5 H51 120.00 no
C5 C6 H61 119.00 no
C7 C6 H61 119.00 no
C8 C9 H91 119.00 no
C10 C9 H91 119.00 no
C9 C10 H101 120.00 no
C11 C10 H101 120.00 no
C10 C11 H111 120.00 no
C12 C11 H111 120.00 no
C12 C14 H141 120.00 no
C15 C14 H141 120.00 no
C14 C15 H151 120.00 no
C16 C15 H151 120.00 no
C15 C16 H161 120.00 no
C17 C16 H161 120.00 no
O4 C18 H181 109.00 no
O4 C18 H182 110.00 no
O4 C18 H183 109.00 no
H181 C18 H182 109.00 no
H181 C18 H183 109.00 no
H182 C18 H183 110.00 no
C19 C20 H201 119.00 no
C21 C20 H201 119.00 no
C20 C21 H211 120.00 no
C22 C21 H211 120.00 no
C21 C22 H221 120.00 no
C23 C22 H221 120.00 no
C23 C25 H251 120.00 no
C26 C25 H251 120.00 no
C25 C26 H261 120.00 no
C27 C26 H261 120.00 no
C26 C27 H271 120.00 no
C28 C27 H271 120.00 no
O5 C29 H291 109.00 no
O5 C29 H292 109.00 no
O5 C29 H293 109.00 no
H291 C29 H292 109.00 no
H291 C29 H293 109.00 no
H292 C29 H293 110.00 no
N1 C30 H301 119.00 no
C31 C30 H301 119.00 no
C30 C31 H311 120.00 no
C32 C31 H311 120.00 no
C31 C32 H321 121.00 no
C33 C32 H321 121.00 no
C32 C33 H331 120.00 no
C34 C33 H331 121.00 no
N1 C34 H341 119.00 no
C33 C34 H341 119.00 no

loop_
_geom_bond_atom_site_label_1
_geom_bond_atom_site_label_2
_geom_bond_distance
_geom_bond_publ_flag
Pd1 P1 2.2434(5) yes
Pd1 O1 2.1650(13) yes
Pd1 N1 2.1043(15) yes
Pd1 C1 2.022(2) yes
S1 O1 1.4785(13) yes
S1 O2 1.4431(19) yes
S1 O3 1.4344(17) yes
S1 C7 1.7862(18) yes
P1 C2 1.8463(18) yes
P1 C8 1.8413(18) yes
P1 C19 1.8542(18) yes
O4 C17 1.357(2) yes
O4 C18 1.421(3) yes
O5 C28 1.355(2) yes
O5 C29 1.428(3) yes
N1 C30 1.339(3) yes
N1 C34 1.335(2) yes
C2 C3 1.395(2) no
C2 C7 1.408(2) no
C3 C4 1.383(3) no
C4 C5 1.379(3) no
C5 C6 1.380(2) no
C6 C7 1.387(2) no
C8 C9 1.372(3) no
C8 C13 1.436(3) no
C9 C10 1.405(3) no
C10 C11 1.350(3) no
C11 C12 1.408(3) no
C12 C13 1.429(2) no
C12 C14 1.417(3) no
C13 C17 1.432(3) no
C14 C15 1.352(3) no
C15 C16 1.401(3) no
C16 C17 1.367(3) no
C19 C20 1.378(2) no
C19 C24 1.441(2) no
C20 C21 1.405(3) no
C21 C22 1.354(3) no
C22 C23 1.411(3) no
C23 C24 1.432(3) no
C23 C25 1.415(3) no
C24 C28 1.427(3) no
C25 C26 1.354(4) no
C26 C27 1.402(4) no
C27 C28 1.374(3) no
C30 C31 1.383(3) no
C31 C32 1.373(4) no
C32 C33 1.367(3) no
C33 C34 1.381(3) no
C1 H11 0.9800 no
C1 H12 0.9800 no
C1 H13 0.9800 no
C3 H31 0.9500 no
C4 H41 0.9500 no
C5 H51 0.9500 no
C6 H61 0.9500 no
C9 H91 0.9500 no
C10 H101 0.9500 no
C11 H111 0.9500 no
C14 H141 0.9500 no
C15 H151 0.9500 no
C16 H161 0.9500 no
C18 H181 0.9800 no
C18 H182 0.9800 no
C18 H183 0.9800 no
C20 H201 0.9500 no
C21 H211 0.9500 no
C22 H221 0.9500 no
C25 H251 0.9500 no
C26 H261 0.9500 no
C27 H271 0.9500 no
C29 H291 0.9800 no
C29 H292 0.9800 no
C29 H293 0.9800 no
C30 H301 0.9500 no
C31 H311 0.9500 no
C32 H321 0.9500 no
C33 H331 0.9500 no
C34 H341 0.9500 no
